data_2205124
loop_
_publ_author_name
'Yathirajan, Hemmige S.'
'Gaonkar, Santhosh L.'
'Bolte, Michael'

_publ_section_title
;
 2-(5-Ethylpyridin-2-yl)ethanol
;
_journal_issue 2
_journal_name_full 'Acta Crystallographica Section E'
_journal_page_first o492
_journal_page_last o493
_journal_paper_doi 10.1107/S1600536805001947
_journal_volume 61
_journal_year 2005
_chemical_formula_iupac 'C9 H13 N O'
_chemical_formula_moiety 'C9 H13 N O'
_chemical_formula_sum 'C9 H13 N O'
_chemical_formula_weight 151.20
_chemical_name_systematic
;
2-(5-Ethylpyridin-2-yl)ethanol
;
_space_group_IT_number 114
_symmetry_cell_setting tetragonal
_symmetry_space_group_name_Hall 'P -4 2n'
_symmetry_space_group_name_H-M 'P -4 21 c'
_atom_sites_solution_hydrogens geom
_atom_sites_solution_primary direct
_atom_sites_solution_secondary difmap
_audit_creation_method SHELXL-97
_cell_angle_alpha 90.00
_cell_angle_beta 90.00
_cell_angle_gamma 90.00
_cell_formula_units_Z 8
_cell_length_a 14.692(2)
_cell_length_b 14.692(2)
_cell_length_c 8.0106(13)
_cell_measurement_reflns_used 3889
_cell_measurement_temperature 173(2)
_cell_measurement_theta_max 25.7
_cell_measurement_theta_min 3.8
_cell_volume 1729.1(4)
_computing_cell_refinement X-AREA
_computing_data_collection 'X-AREA (Stoe & Cie, 2001)'
_computing_data_reduction X-AREA
_computing_molecular_graphics 'XP in SHELXTL-Plus (Sheldrick, 1991)'
_computing_publication_material 'SHELXL97 and PLATON (Spek, 2003)'
_computing_structure_refinement 'SHELXL97 (Sheldrick, 1997)'
_computing_structure_solution 'SHELXS97 (Sheldrick, 1990)'
_diffrn_ambient_temperature 173(2)
_diffrn_measured_fraction_theta_full 0.974
_diffrn_measured_fraction_theta_max 0.973
_diffrn_measurement_device_type 'Stoe IPDS-II two-circle'
_diffrn_measurement_method \w
_diffrn_radiation_monochromator graphite
_diffrn_radiation_source 'fine-focus sealed tube'
_diffrn_radiation_type MoK\a
_diffrn_radiation_wavelength 0.71073
_diffrn_reflns_av_R_equivalents 0.0473
_diffrn_reflns_av_sigmaI/netI 0.0372
_diffrn_reflns_limit_h_max 15
_diffrn_reflns_limit_h_min -17
_diffrn_reflns_limit_k_max 13
_diffrn_reflns_limit_k_min -17
_diffrn_reflns_limit_l_max 9
_diffrn_reflns_limit_l_min -6
_diffrn_reflns_number 4259
_diffrn_reflns_theta_full 25.00
_diffrn_reflns_theta_max 25.65
_diffrn_reflns_theta_min 3.76
_diffrn_standards_decay_% 0
_diffrn_standards_interval_time 0
_diffrn_standards_number 0
_exptl_absorpt_coefficient_mu 0.076
_exptl_absorpt_correction_type none
_exptl_crystal_colour colourless
_exptl_crystal_density_diffrn 1.162
_exptl_crystal_density_method 'not measured'
_exptl_crystal_description block
_exptl_crystal_F_000 656
_exptl_crystal_size_max 0.26
_exptl_crystal_size_mid 0.22
_exptl_crystal_size_min 0.19
_refine_diff_density_max 0.105
_refine_diff_density_min -0.101
_refine_ls_extinction_coef 0.012(2)
_refine_ls_extinction_expression Fc^*^=kFc[1+0.001xFc^2^\l^3^/sin(2\q)]^-1/4^
_refine_ls_extinction_method SHELXL97
_refine_ls_goodness_of_fit_ref 0.979
_refine_ls_hydrogen_treatment mixed
_refine_ls_matrix_type full
_refine_ls_number_parameters 105
_refine_ls_number_reflns 925
_refine_ls_number_restraints 0
_refine_ls_restrained_S_all 0.979
_refine_ls_R_factor_all 0.0348
_refine_ls_R_factor_gt 0.0284
_refine_ls_shift/su_max 0.000
_refine_ls_shift/su_mean 0.000
_refine_ls_structure_factor_coef Fsqd
_refine_ls_weighting_details 'calc w = 1/[\s^2^(Fo^2^)+(0.0444P)^2^] where P = (Fo^2^+2Fc^2^)/3'
_refine_ls_weighting_scheme calc
_refine_ls_wR_factor_gt 0.0685
_refine_ls_wR_factor_ref 0.0700
_reflns_number_gt 777
_reflns_number_total 925
_reflns_threshold_expression I>2\s(I)
_cod_data_source_file nc6018.cif
_cod_data_source_block I
_cod_depositor_comments
;
The following automatic conversions were performed:
'_symmetry_cell_setting' value 'Tetragonal' changed to 'tetragonal'
according to '/home/saulius/struct/CIF-dictionaries/cif_core.dic'
dictionary named 'cif_core.dic' version 2.4.1 from 2010-06-29.

Automatic conversion script
Id: cif_fix_enum 1527 2010-12-29 10:47:43Z saulius 

The following automatic conversions were performed:

'_symmetry_cell_setting' value 'Tetragonal' changed to 'tetragonal'
according to /home/saulius/struct/CIF-dictionaries/cif_core.dic
dictionary named 'cif_core.dic' version 2.4.1 from 2010-06-29.

Automatic conversion script
Id: cif_fix_values 1715 2011-07-08 13:25:40Z adriana 
;
_cod_database_code 2205124
_cod_database_fobs_code 2205124

loop_
_symmetry_equiv_pos_as_xyz
'x, y, z'
'-x, -y, z'
'y, -x, -z'
'-y, x, -z'
'-x+1/2, y+1/2, -z+1/2'
'x+1/2, -y+1/2, -z+1/2'
'-y+1/2, -x+1/2, z+1/2'
'y+1/2, x+1/2, z+1/2'

loop_
_atom_site_label
_atom_site_fract_x
_atom_site_fract_y
_atom_site_fract_z
_atom_site_U_iso_or_equiv
_atom_site_adp_type
_atom_site_calc_flag
_atom_site_refinement_flags
_atom_site_occupancy
_atom_site_type_symbol
N1 0.50222(10) 0.18231(9) 0.6445(2) 0.0325(3) Uani d . 1 N
C2 0.45565(12) 0.19987(11) 0.7862(3) 0.0316(4) Uani d . 1 C
C3 0.37998(12) 0.25661(12) 0.7846(3) 0.0356(4) Uani d . 1 C
H3 0.3479 0.2687 0.8852 0.043 Uiso calc R 1 H
C4 0.35137(12) 0.29557(13) 0.6362(3) 0.0355(5) Uani d . 1 C
H4 0.2997 0.3345 0.6348 0.043 Uiso calc R 1 H
C5 0.39814(12) 0.27774(12) 0.4900(3) 0.0320(4) Uani d . 1 C
C6 0.47325(12) 0.22022(12) 0.5020(2) 0.0328(4) Uani d . 1 C
H6 0.5060 0.2070 0.4027 0.039 Uiso calc R 1 H
C21 0.49112(14) 0.15698(13) 0.9441(3) 0.0359(5) Uani d . 1 C
H21A 0.5109 0.0939 0.9203 0.043 Uiso calc R 1 H
H21B 0.4416 0.1543 1.0278 0.043 Uiso calc R 1 H
C22 0.57105(12) 0.21068(12) 1.0158(3) 0.0336(4) Uani d . 1 C
H22A 0.6217 0.2103 0.9342 0.040 Uiso calc R 1 H
H22B 0.5521 0.2747 1.0327 0.040 Uiso calc R 1 H
O23 0.60249(10) 0.17490(9) 1.16930(18) 0.0383(4) Uani d . 1 O
H23 0.6230(18) 0.119(2) 1.153(4) 0.065(7) Uiso d . 1 H
C51 0.37158(12) 0.31855(13) 0.3243(3) 0.0392(5) Uani d . 1 C
H51A 0.3058 0.3331 0.3257 0.047 Uiso calc R 1 H
H51B 0.3821 0.2732 0.2350 0.047 Uiso calc R 1 H
C52 0.42538(14) 0.40502(14) 0.2843(3) 0.0458(5) Uani d . 1 C
H52A 0.4062 0.4288 0.1756 0.069 Uiso calc R 1 H
H52B 0.4905 0.3908 0.2812 0.069 Uiso calc R 1 H
H52C 0.4138 0.4508 0.3707 0.069 Uiso calc R 1 H

loop_
_atom_site_aniso_label
_atom_site_aniso_U_11
_atom_site_aniso_U_22
_atom_site_aniso_U_33
_atom_site_aniso_U_12
_atom_site_aniso_U_13
_atom_site_aniso_U_23
N1 0.0306(7) 0.0345(7) 0.0323(8) 0.0011(6) -0.0006(7) -0.0016(7)
C2 0.0305(8) 0.0314(8) 0.0330(10) -0.0054(7) 0.0003(8) -0.0008(8)
C3 0.0310(8) 0.0407(10) 0.0351(12) -0.0006(7) 0.0065(8) -0.0020(8)
C4 0.0267(8) 0.0368(9) 0.0430(13) 0.0019(7) -0.0004(8) -0.0002(8)
C5 0.0294(8) 0.0308(8) 0.0360(11) -0.0046(6) -0.0044(8) -0.0016(8)
C6 0.0320(9) 0.0373(9) 0.0292(11) 0.0007(7) 0.0014(8) -0.0046(8)
C21 0.0381(10) 0.0357(9) 0.0340(11) -0.0030(8) 0.0002(9) 0.0039(8)
C22 0.0381(9) 0.0327(9) 0.0299(11) 0.0018(6) -0.0011(8) 0.0009(8)
O23 0.0518(8) 0.0357(7) 0.0272(8) 0.0090(6) -0.0041(6) -0.0031(6)
C51 0.0361(9) 0.0417(10) 0.0397(13) -0.0009(7) -0.0071(9) 0.0024(9)
C52 0.0484(11) 0.0445(11) 0.0446(15) -0.0028(9) -0.0050(10) 0.0086(10)

loop_
_atom_type_symbol
_atom_type_description
_atom_type_scat_dispersion_real
_atom_type_scat_dispersion_imag
_atom_type_scat_source
C C 0.0033 0.0016 'International Tables Vol C Tables 4.2.6.8 and 6.1.1.4'
H H 0.0000 0.0000 'International Tables Vol C Tables 4.2.6.8 and 6.1.1.4'
N N 0.0061 0.0033 'International Tables Vol C Tables 4.2.6.8 and 6.1.1.4'
O O 0.0106 0.0060 'International Tables Vol C Tables 4.2.6.8 and 6.1.1.4'

loop_
_geom_angle_atom_site_label_1
_geom_angle_atom_site_label_2
_geom_angle_atom_site_label_3
_geom_angle
C6 N1 C2 118.42(15)
N1 C2 C3 120.83(19)
N1 C2 C21 116.79(16)
C3 C2 C21 122.36(19)
C4 C3 C2 119.89(19)
C4 C3 H3 120.1
C2 C3 H3 120.1
C5 C4 C3 119.86(17)
C5 C4 H4 120.1
C3 C4 H4 120.1
C4 C5 C6 116.77(19)
C4 C5 C51 122.79(16)
C6 C5 C51 120.44(18)
N1 C6 C5 124.23(18)
N1 C6 H6 117.9
C5 C6 H6 117.9
C2 C21 C22 111.47(16)
C2 C21 H21A 109.3
C22 C21 H21A 109.3
C2 C21 H21B 109.3
C22 C21 H21B 109.3
H21A C21 H21B 108.0
O23 C22 C21 112.72(15)
O23 C22 H22A 109.0
C21 C22 H22A 109.0
O23 C22 H22B 109.0
C21 C22 H22B 109.0
H22A C22 H22B 107.8
C22 O23 H23 109(2)
C5 C51 C52 112.36(16)
C5 C51 H51A 109.1
C52 C51 H51A 109.1
C5 C51 H51B 109.1
C52 C51 H51B 109.1
H51A C51 H51B 107.9
C51 C52 H52A 109.5
C51 C52 H52B 109.5
H52A C52 H52B 109.5
C51 C52 H52C 109.5
H52A C52 H52C 109.5
H52B C52 H52C 109.5

loop_
_geom_bond_atom_site_label_1
_geom_bond_atom_site_label_2
_geom_bond_distance
N1 C6 1.339(2)
N1 C2 1.350(2)
C2 C3 1.390(3)
C2 C21 1.506(3)
C3 C4 1.385(3)
C3 H3 0.9500
C4 C5 1.382(3)
C4 H4 0.9500
C5 C6 1.393(2)
C5 C51 1.508(3)
C6 H6 0.9500
C21 C22 1.527(3)
C21 H21A 0.9900
C21 H21B 0.9900
C22 O23 1.415(3)
C22 H22A 0.9900
C22 H22B 0.9900
O23 H23 0.88(3)
C51 C52 1.530(3)
C51 H51A 0.9900
C51 H51B 0.9900
C52 H52A 0.9800
C52 H52B 0.9800
C52 H52C 0.9800

loop_
_geom_hbond_atom_site_label_D
_geom_hbond_atom_site_label_H
_geom_hbond_atom_site_label_A
_geom_hbond_site_symmetry_A
_geom_hbond_distance_DH
_geom_hbond_distance_HA
_geom_hbond_distance_DA
_geom_hbond_angle_DHA
O23 H23 N1 8_545 0.88(3) 1.93(3) 2.802(2) 171(3)

loop_
_geom_torsion_atom_site_label_1
_geom_torsion_atom_site_label_2
_geom_torsion_atom_site_label_3
_geom_torsion_atom_site_label_4
_geom_torsion
C6 N1 C2 C3 -0.6(2)
C6 N1 C2 C21 -179.21(16)
N1 C2 C3 C4 0.3(3)
C21 C2 C3 C4 178.79(17)
C2 C3 C4 C5 0.1(3)
C3 C4 C5 C6 -0.1(3)
C3 C4 C5 C51 -179.29(17)
C2 N1 C6 C5 0.6(3)
C4 C5 C6 N1 -0.3(3)
C51 C5 C6 N1 178.95(16)
N1 C2 C21 C22 80.3(2)
C3 C2 C21 C22 -98.2(2)
C2 C21 C22 O23 176.65(16)
C4 C5 C51 C52 95.2(2)
C6 C5 C51 C52 -84.0(2)

loop_
_cod_related_entry_id
_cod_related_entry_database
_cod_related_entry_code
1 ChemSpider 71229
